data_7126380
loop_
_publ_author_name
'O'Malley, Ciar\'an'
'Erxleben, Andrea'
'Kellehan, Seamus'
'McArdle, Patrick'

_publ_section_title
;
 Unprecedented morphology control of gas phase cocrystal growth using
 multi zone heating and tailor made additives.
;
_journal_issue 42
_journal_name_full 'Chemical communications (Cambridge, England)'
_journal_page_first 5657
_journal_page_last 5660
_journal_paper_doi 10.1039/d0cc01067g
_journal_volume 56
_journal_year 2020
_chemical_formula_sum 'C64 H44 F8 N4 O14'
_chemical_formula_weight 1245.03
_space_group_crystal_system monoclinic
_space_group_IT_number 14
_space_group_name_Hall '-P 2ybc'
_space_group_name_H-M_alt 'P 1 21/c 1'
_atom_sites_solution_hydrogens mixed
_audit_creation_method SHELXL-2018/3
_audit_update_record
;
2020-04-12 deposited with the CCDC.	2020-04-15 downloaded from the CCDC.
;
_cell_angle_alpha 90
_cell_angle_beta 94.626(16)
_cell_angle_gamma 90
_cell_formula_units_Z 2
_cell_length_a 27.197(5)
_cell_length_b 3.7093(4)
_cell_length_c 26.924(4)
_cell_measurement_reflns_used 896
_cell_measurement_temperature 149.9(3)
_cell_measurement_theta_max 21.3050
_cell_measurement_theta_min 4.0890
_cell_volume 2707.3(7)
_computing_cell_refinement 'crysalispro 1.171.40.14e (rigaku od, 2018)'
_computing_data_collection 'crysalispro 1.171.40.14e (rigaku od, 2018)'
_computing_data_reduction 'crysalispro 1.171.40.14e (rigaku od, 2018)'
_computing_molecular_graphics 'ORTEX - P. McArdle, J.Appl.Cryst.,1995,28,65-65.'
_computing_publication_material 'Oscail - P. McArdle, J.Appl.Cryst.,2017,50,320-326.'
_computing_structure_refinement 'SHELXL-2018/3 (Sheldrick, 2018)'
_computing_structure_solution 'SHELXT - G.M.Sheldrick,Acta Crystallogr.A71(2015)3-8.'
_diffrn_ambient_temperature 149.9(3)
_diffrn_detector_area_resol_mean 16.1048
_diffrn_measured_fraction_theta_full 0.996
_diffrn_measured_fraction_theta_max 0.901
_diffrn_measurement_device_type 'xcalibur, sapphire3'
_diffrn_measurement_method '\w scans'
_diffrn_radiation_type MoK\a
_diffrn_radiation_wavelength 0.71073
_diffrn_reflns_av_R_equivalents 0.2222
_diffrn_reflns_av_unetI/netI 0.2805
_diffrn_reflns_Laue_measured_fraction_full 0.996
_diffrn_reflns_Laue_measured_fraction_max 0.901
_diffrn_reflns_limit_h_max 34
_diffrn_reflns_limit_h_min -35
_diffrn_reflns_limit_k_max 4
_diffrn_reflns_limit_k_min 0
_diffrn_reflns_limit_l_max 36
_diffrn_reflns_limit_l_min 0
_diffrn_reflns_number 6515
_diffrn_reflns_point_group_measured_fraction_full 0.996
_diffrn_reflns_point_group_measured_fraction_max 0.901
_diffrn_reflns_theta_full 25.242
_diffrn_reflns_theta_max 29.105
_diffrn_reflns_theta_min 3.495
_diffrn_source 'fine-focus sealed x-ray tube'
_exptl_absorpt_coefficient_mu 0.126
_exptl_absorpt_correction_T_max 1.00000
_exptl_absorpt_correction_T_min 0.41500
_exptl_absorpt_correction_type multi-scan
_exptl_absorpt_process_details
; 
crysalispro 1.171.40.14e (rigaku oxford diffraction, 2018) 
empirical absorption correction using spherical harmonics, 
 implemented in scale3 abspack scaling algorithm. 
;
_exptl_crystal_colour Colourless
_exptl_crystal_density_diffrn 1.527
_exptl_crystal_description Parallelepiped
_exptl_crystal_F_000 1280
_exptl_crystal_size_max 0.50
_exptl_crystal_size_mid 0.40
_exptl_crystal_size_min 0.20
_refine_diff_density_max 0.580
_refine_diff_density_min -0.693
_refine_diff_density_rms 0.147
_refine_ls_extinction_method none
_refine_ls_goodness_of_fit_ref 1.075
_refine_ls_hydrogen_treatment constr
_refine_ls_matrix_type full
_refine_ls_number_parameters 427
_refine_ls_number_reflns 6515
_refine_ls_number_restraints 354
_refine_ls_restrained_S_all 1.051
_refine_ls_R_factor_all 0.2978
_refine_ls_R_factor_gt 0.1678
_refine_ls_shift/su_max 0.000
_refine_ls_shift/su_mean 0.000
_refine_ls_structure_factor_coef Fsqd
_refine_ls_weighting_details 'w=1/[\s^2^(Fo^2^)+41.6579P] where P=(Fo^2^+2Fc^2^)/3'
_refine_ls_weighting_scheme calc
_refine_ls_wR_factor_gt 0.3146
_refine_ls_wR_factor_ref 0.3715
_reflns_Friedel_coverage 0.000
_reflns_number_gt 2742
_reflns_number_total 6515
_reflns_threshold_expression 'I > 2\s(I)'
_cod_data_source_file d0cc01067g5.cif
_cod_data_source_block dif_ina_s1
_cod_depositor_comments 'Adding full bibliography for 7126379--7126382.cif.'
_cod_original_sg_symbol_H-M 'P 21/c'
_cod_database_code 7126380
_shelx_shelxl_version_number 2018/3
_shelx_space_group_comment
; 
The symmetry employed for this shelxl refinement is uniquely defined 
by the following loop, which should always be used as a source of 
symmetry information in preference to the above space-group names. 
They are only intended as comments. 
;
_shelx_estimated_absorpt_t_min 0.940
_shelx_estimated_absorpt_t_max 0.975

loop_
_space_group_symop_operation_xyz
'x, y, z'
'x, -y+1/2, z+1/2'
'-x, -y, -z'
'-x, y-1/2, -z-1/2'

loop_
_atom_site_label
_atom_site_type_symbol
_atom_site_fract_x
_atom_site_fract_y
_atom_site_fract_z
_atom_site_U_iso_or_equiv
_atom_site_adp_type
_atom_site_occupancy
_atom_site_site_symmetry_order
_atom_site_calc_flag
_atom_site_refinement_flags_posn
_atom_site_refinement_flags_adp
_atom_site_refinement_flags_occupancy
_atom_site_disorder_assembly
_atom_site_disorder_group
F1 F -0.1419(5) -0.705(4) -0.1059(4) 0.029(3) Uani 0.494(12) 1 d . . P A 1
F1A F -0.0982(5) -0.256(4) -0.2592(5) 0.036(3) Uani 0.506(12) 1 d . . P A 2
F3 F -0.1704(3) 0.112(2) 0.1290(3) 0.029(2) Uani 0.843(12) 1 d . . P B 3
F3A F -0.2006(14) -0.335(8) -0.0338(13) 0.018(6) Uani 0.157(12) 1 d . . P B 4
F2 F 0.0218(3) -0.610(2) -0.1384(3) 0.050(2) Uani 1 1 d . . . . .
O1 O -0.2807(3) -0.029(2) -0.1094(3) 0.0274(17) Uani 1 1 d . . . . .
H1 H -0.302428 0.050471 -0.093096 0.041 Uiso 1 1 d R U . . .
O2 O -0.3418(3) -0.034(2) -0.1701(3) 0.0304(18) Uani 1 1 d . . . . .
O3 O -0.3244(3) -0.276(2) -0.2575(3) 0.0275(17) Uani 1 1 d . . . . .
H3 H -0.341172 -0.192068 -0.236272 0.041 Uiso 1 1 d R U . . .
C1 C -0.2621(4) -0.242(3) -0.1883(3) 0.0163(16) Uani 1 1 d . . . . .
C2 C -0.2778(4) -0.333(2) -0.2378(4) 0.0162(16) Uani 1 1 d . . . . .
C3 C -0.2442(4) -0.479(3) -0.2679(4) 0.0175(17) Uani 1 1 d . . . . .
H3A H -0.254455 -0.541690 -0.300543 0.021 Uiso 1 1 calc R U . . .
C4 C -0.1955(4) -0.535(2) -0.2502(3) 0.0152(16) Uani 1 1 d . . . . .
H4 H -0.173490 -0.639709 -0.270671 0.018 Uiso 1 1 calc R U . . .
C5 C -0.1796(4) -0.434(3) -0.2020(4) 0.0164(16) Uani 1 1 d . . . . .
C6 C -0.2129(4) -0.304(2) -0.1714(4) 0.0156(16) Uani 1 1 d . . . . .
H6 H -0.202640 -0.254025 -0.138308 0.019 Uiso 1 1 calc R U . . .
C7 C -0.1256(4) -0.484(3) -0.1850(4) 0.0181(16) Uani 1 1 d . . . . .
C8 C -0.0892(4) -0.391(3) -0.2139(4) 0.028(2) Uani 1 1 d . . . . .
H8 H -0.098342 -0.289469 -0.244832 0.033 Uiso 0.5 1 calc R U P A 1
C9 C -0.0396(5) -0.435(3) -0.2010(5) 0.034(2) Uani 1 1 d . . . . .
H9A H -0.015957 -0.384924 -0.223163 0.040 Uiso 1 1 calc R U . . .
C10 C -0.0265(5) -0.561(3) -0.1520(5) 0.035(2) Uani 1 1 d . . . . .
C11 C -0.0616(4) -0.656(3) -0.1213(5) 0.0273(19) Uani 1 1 d . . . . .
H11 H -0.052813 -0.748837 -0.089746 0.033 Uiso 1 1 calc R U . . .
C12 C -0.1103(4) -0.611(3) -0.1377(4) 0.0201(17) Uani 1 1 d . . . . .
H12 H -0.134251 -0.668733 -0.116165 0.024 Uiso 0.5 1 calc R U P A 2
C13 C -0.2984(4) -0.094(2) -0.1553(4) 0.0155(16) Uani 1 1 d . . . . .
F4 F -0.0416(3) 0.016(2) 0.0269(3) 0.057(2) Uani 1 1 d . . . . .
O4 O -0.3513(3) 0.210(2) -0.0571(2) 0.0250(17) Uani 1 1 d . . . . .
H4A H -0.376300 0.266761 -0.074395 0.038 Uiso 1 1 d R U . . .
O5 O -0.4107(3) 0.064(2) -0.0091(2) 0.0232(15) Uani 1 1 d . . . . .
O6 O -0.3924(3) -0.219(2) 0.0741(3) 0.0230(16) Uani 1 1 d . . . . .
H6A H -0.407869 -0.137637 0.049234 0.035 Uiso 1 1 d R U . . .
C14 C -0.3281(4) -0.040(2) 0.0224(3) 0.0132(15) Uani 1 1 d . . . . .
C15 C -0.3440(4) -0.191(3) 0.0669(3) 0.0156(17) Uani 1 1 d . . . . .
C16 C -0.3088(4) -0.306(3) 0.1042(4) 0.0175(18) Uani 1 1 d . . . . .
H16 H -0.319036 -0.400384 0.133650 0.021 Uiso 1 1 calc R U . . .
C17 C -0.2587(4) -0.283(3) 0.0977(3) 0.0155(17) Uani 1 1 d . . . . .
H17 H -0.235737 -0.363262 0.122679 0.019 Uiso 1 1 calc R U . . .
C18 C -0.2425(4) -0.138(3) 0.0537(3) 0.0156(16) Uani 1 1 d . . . . .
C19 C -0.2782(4) -0.018(2) 0.0164(3) 0.0145(16) Uani 1 1 d . . . . .
H19 H -0.267847 0.078768 -0.012854 0.017 Uiso 1 1 calc R U . . .
C20 C -0.1895(4) -0.103(3) 0.0470(4) 0.0189(16) Uani 1 1 d . . . . .
C21 C -0.1555(4) 0.023(3) 0.0846(4) 0.0219(19) Uani 1 1 d . . . . .
H21 H -0.167071 0.086075 0.115018 0.026 Uiso 0.2 1 calc R U P B 4
C22 C -0.1054(4) 0.060(3) 0.0793(5) 0.030(2) Uani 1 1 d . . . . .
H22 H -0.083488 0.138330 0.105427 0.036 Uiso 1 1 calc R U . . .
C23 C -0.0897(4) -0.027(3) 0.0331(4) 0.029(2) Uani 1 1 d . . . . .
C24 C -0.1214(4) -0.155(3) -0.0055(5) 0.031(2) Uani 1 1 d . . . . .
H24 H -0.110165 -0.215912 -0.036066 0.037 Uiso 1 1 calc R U . . .
C25 C -0.1704(4) -0.188(3) 0.0031(4) 0.0204(18) Uani 1 1 d . . . . .
H25 H -0.192000 -0.273764 -0.022736 0.024 Uiso 0.8 1 calc R U P B 3
C26 C -0.3660(4) 0.083(3) -0.0173(3) 0.0160(17) Uani 1 1 d . . . . .
O7 O -0.4276(3) 0.416(2) 0.2365(3) 0.0243(16) Uani 1 1 d . . . . .
N1 N -0.5679(3) 0.556(2) 0.1095(3) 0.0216(17) Uani 1 1 d . . . . .
N2 N -0.3969(3) 0.132(2) 0.1713(3) 0.0196(18) Uani 1 1 d . . . . .
H2A H -0.370021 0.085239 0.189090 0.024 Uiso 1 1 d R U . . .
H2B H -0.400351 0.066329 0.140560 0.024 Uiso 1 1 d R U . . .
C27 C -0.5282(4) 0.470(3) 0.0845(4) 0.023(2) Uani 1 1 d . . . . .
H27 H -0.531019 0.472539 0.049883 0.028 Uiso 1 1 calc R U . . .
C28 C -0.4829(4) 0.378(3) 0.1101(4) 0.022(2) Uani 1 1 d . . . . .
H28 H -0.455877 0.316170 0.092787 0.026 Uiso 1 1 calc R U . . .
C29 C -0.4795(4) 0.381(2) 0.1611(3) 0.0153(16) Uani 1 1 d . . . . .
C30 C -0.5204(4) 0.469(3) 0.1870(4) 0.0188(18) Uani 1 1 d . . . . .
H30 H -0.518526 0.467568 0.221619 0.023 Uiso 1 1 calc R U . . .
C31 C -0.5642(4) 0.560(3) 0.1591(4) 0.0213(19) Uani 1 1 d . . . . .
H31 H -0.591543 0.624339 0.175631 0.026 Uiso 1 1 calc R U . . .
C32 C -0.4321(4) 0.315(3) 0.1936(4) 0.0171(17) Uani 1 1 d . . . . .

loop_
_atom_site_aniso_label
_atom_site_aniso_U_11
_atom_site_aniso_U_22
_atom_site_aniso_U_33
_atom_site_aniso_U_23
_atom_site_aniso_U_13
_atom_site_aniso_U_12
F1 0.028(4) 0.033(7) 0.025(5) 0.007(5) 0.004(4) 0.006(5)
F1A 0.031(6) 0.040(8) 0.039(4) 0.012(5) 0.009(3) -0.011(6)
F3 0.026(4) 0.036(5) 0.026(3) -0.009(3) 0.005(3) -0.002(3)
F3A 0.028(6) 0.003(15) 0.023(6) 0.001(8) 0.006(5) 0.005(7)
F2 0.026(3) 0.041(4) 0.083(5) -0.001(4) -0.003(3) 0.005(3)
O1 0.021(4) 0.043(5) 0.020(2) -0.008(3) 0.011(2) 0.002(3)
O2 0.024(3) 0.042(5) 0.026(4) -0.010(4) 0.006(2) 0.005(3)
O3 0.030(3) 0.033(4) 0.020(3) -0.009(3) 0.002(2) 0.008(3)
C1 0.024(2) 0.013(4) 0.014(2) 0.004(3) 0.0096(19) 0.000(3)
C2 0.028(3) 0.006(4) 0.016(2) 0.003(3) 0.0069(19) 0.002(3)
C3 0.029(3) 0.010(4) 0.014(3) 0.000(3) 0.006(2) 0.002(3)
C4 0.029(3) 0.003(4) 0.014(3) 0.000(3) 0.008(2) 0.003(3)
C5 0.026(2) 0.011(4) 0.014(3) -0.002(3) 0.0089(18) 0.001(2)
C6 0.025(2) 0.009(4) 0.015(3) -0.001(3) 0.009(2) 0.001(3)
C7 0.026(2) 0.006(4) 0.023(3) -0.005(3) 0.0068(19) 0.002(3)
C8 0.028(2) 0.023(5) 0.034(4) 0.003(4) 0.012(2) 0.002(3)
C9 0.027(3) 0.024(6) 0.051(4) -0.001(4) 0.008(3) 0.001(4)
C10 0.025(3) 0.025(6) 0.053(4) 0.000(4) 0.003(3) 0.001(3)
C11 0.027(3) 0.012(5) 0.043(4) -0.004(4) -0.001(2) 0.001(3)
C12 0.026(3) 0.010(4) 0.025(3) -0.004(3) 0.004(2) 0.002(3)
C13 0.021(3) 0.008(4) 0.018(2) 0.001(3) 0.011(2) -0.004(3)
F4 0.020(3) 0.071(6) 0.084(5) -0.010(5) 0.021(3) -0.006(3)
O4 0.027(4) 0.035(4) 0.013(3) 0.006(3) 0.004(2) 0.010(3)
O5 0.025(2) 0.031(4) 0.013(3) 0.003(3) 0.000(2) 0.003(3)
O6 0.021(2) 0.031(4) 0.018(3) 0.003(3) 0.003(2) 0.004(3)
C14 0.024(2) 0.006(4) 0.010(3) -0.003(2) 0.0017(19) 0.001(3)
C15 0.021(2) 0.014(4) 0.012(3) 0.002(3) 0.002(2) 0.004(3)
C16 0.022(3) 0.018(5) 0.013(3) 0.004(3) 0.001(2) 0.003(3)
C17 0.022(3) 0.015(4) 0.009(3) 0.000(3) 0.001(2) 0.004(3)
C18 0.025(2) 0.013(4) 0.010(3) -0.001(3) 0.0021(18) 0.002(2)
C19 0.025(2) 0.007(4) 0.012(3) 0.003(3) 0.002(2) -0.001(3)
C20 0.024(2) 0.011(4) 0.022(3) 0.000(3) 0.0047(18) 0.002(2)
C21 0.022(3) 0.020(5) 0.024(3) -0.003(3) 0.005(2) 0.001(3)
C22 0.021(3) 0.029(6) 0.042(4) 0.001(4) 0.008(2) 0.000(3)
C23 0.017(3) 0.029(6) 0.041(4) 0.007(4) 0.010(2) 0.004(3)
C24 0.026(3) 0.029(6) 0.038(4) 0.006(4) 0.011(2) 0.001(3)
C25 0.025(3) 0.014(5) 0.023(3) 0.000(3) 0.007(2) 0.001(3)
C26 0.026(2) 0.015(4) 0.007(3) -0.005(3) 0.0014(19) 0.003(3)
O7 0.029(4) 0.030(4) 0.014(2) 0.003(3) 0.003(2) 0.001(3)
N1 0.022(3) 0.022(4) 0.022(3) 0.004(3) 0.008(2) 0.001(3)
N2 0.019(3) 0.028(4) 0.012(3) 0.004(3) 0.000(3) 0.002(3)
C27 0.022(3) 0.030(6) 0.017(3) 0.001(4) 0.004(2) 0.004(3)
C28 0.022(3) 0.026(5) 0.017(2) 0.001(3) 0.004(2) 0.003(4)
C29 0.018(3) 0.011(4) 0.017(2) 0.001(3) 0.0039(19) -0.003(3)
C30 0.021(3) 0.016(5) 0.021(3) 0.002(3) 0.007(2) -0.002(3)
C31 0.021(3) 0.023(5) 0.022(3) 0.003(3) 0.008(2) 0.001(3)
C32 0.019(3) 0.019(4) 0.014(2) 0.006(3) 0.005(2) -0.004(3)

loop_
_atom_type_symbol
_atom_type_description
_atom_type_scat_dispersion_real
_atom_type_scat_dispersion_imag
_atom_type_scat_source
C C 0.0033 0.0016 'International Tables Vol C Tables 4.2.6.8 and 6.1.1.4'
H H 0.0000 0.0000 'International Tables Vol C Tables 4.2.6.8 and 6.1.1.4'
F F 0.0171 0.0103 'International Tables Vol C Tables 4.2.6.8 and 6.1.1.4'
N N 0.0061 0.0033 'International Tables Vol C Tables 4.2.6.8 and 6.1.1.4'
O O 0.0106 0.0060 'International Tables Vol C Tables 4.2.6.8 and 6.1.1.4'

loop_
_geom_angle_atom_site_label_1
_geom_angle_atom_site_label_2
_geom_angle_atom_site_label_3
_geom_angle
_geom_angle_site_symmetry_1
_geom_angle_site_symmetry_3
_geom_angle_publ_flag
C13 O1 H1 110.2 . . ?
C2 O3 H3 110.1 . . ?
C6 C1 C2 118.7(9) . . ?
C6 C1 C13 122.0(9) . . ?
C2 C1 C13 119.3(10) . . ?
O3 C2 C3 118.4(9) . . ?
O3 C2 C1 122.6(9) . . ?
C3 C2 C1 119.0(10) . . ?
C2 C3 C4 121.1(9) . . ?
C2 C3 H3A 119.5 . . ?
C4 C3 H3A 119.5 . . ?
C5 C4 C3 119.9(9) . . ?
C5 C4 H4 120.1 . . ?
C3 C4 H4 120.1 . . ?
C6 C5 C4 119.4(10) . . ?
C6 C5 C7 122.4(9) . . ?
C4 C5 C7 118.2(8) . . ?
C5 C6 C1 121.8(9) . . ?
C5 C6 H6 119.1 . . ?
C1 C6 H6 119.1 . . ?
C8 C7 C12 115.8(11) . . ?
C8 C7 C5 122.2(10) . . ?
C12 C7 C5 121.9(9) . . ?
F1A C8 C7 122.4(12) . . ?
F1A C8 C9 112.5(11) . . ?
C7 C8 C9 125.0(11) . . ?
C7 C8 H8 117.5 . . ?
C9 C8 H8 117.5 . . ?
C8 C9 C10 116.2(11) . . ?
C8 C9 H9A 121.9 . . ?
C10 C9 H9A 121.9 . . ?
F2 C10 C11 121.1(12) . . ?
F2 C10 C9 117.7(11) . . ?
C11 C10 C9 121.0(12) . . ?
C10 C11 C12 118.7(11) . . ?
C10 C11 H11 120.6 . . ?
C12 C11 H11 120.6 . . ?
F1 C12 C11 115.1(11) . . ?
F1 C12 C7 121.8(11) . . ?
C11 C12 C7 123.0(11) . . ?
C11 C12 H12 118.5 . . ?
C7 C12 H12 118.5 . . ?
O2 C13 O1 122.8(9) . . ?
O2 C13 C1 122.4(9) . . ?
O1 C13 C1 114.8(9) . . ?
C26 O4 H4A 105.9 . . ?
C15 O6 H6A 107.3 . . ?
C19 C14 C15 119.3(9) . . ?
C19 C14 C26 121.7(8) . . ?
C15 C14 C26 119.0(9) . . ?
O6 C15 C16 119.5(9) . . ?
O6 C15 C14 121.2(9) . . ?
C16 C15 C14 119.3(9) . . ?
C17 C16 C15 120.8(9) . . ?
C17 C16 H16 119.6 . . ?
C15 C16 H16 119.6 . . ?
C16 C17 C18 120.5(9) . . ?
C16 C17 H17 119.7 . . ?
C18 C17 H17 119.7 . . ?
C17 C18 C19 118.4(10) . . ?
C17 C18 C20 120.9(9) . . ?
C19 C18 C20 120.7(9) . . ?
C14 C19 C18 121.6(9) . . ?
C14 C19 H19 119.2 . . ?
C18 C19 H19 119.2 . . ?
C25 C20 C21 115.4(10) . . ?
C25 C20 C18 122.0(10) . . ?
C21 C20 C18 122.6(9) . . ?
F3 C21 C22 116.0(10) . . ?
F3 C21 C20 120.2(10) . . ?
C22 C21 C20 123.8(10) . . ?
C22 C21 H21 118.1 . . ?
C20 C21 H21 118.1 . . ?
C23 C22 C21 116.5(11) . . ?
C23 C22 H22 121.8 . . ?
C21 C22 H22 121.8 . . ?
F4 C23 C24 120.3(10) . . ?
F4 C23 C22 117.3(11) . . ?
C24 C23 C22 122.4(11) . . ?
C25 C24 C23 117.4(11) . . ?
C25 C24 H24 121.3 . . ?
C23 C24 H24 121.3 . . ?
F3A C25 C20 118.7(18) . . ?
F3A C25 C24 116.7(18) . . ?
C20 C25 C24 124.5(11) . . ?
C20 C25 H25 117.8 . . ?
C24 C25 H25 117.8 . . ?
O5 C26 O4 123.2(9) . . ?
O5 C26 C14 118.5(8) . . ?
O4 C26 C14 118.3(9) . . ?
C31 N1 C27 120.0(9) . . ?
C32 N2 H2A 117.0 . . ?
C32 N2 H2B 123.0 . . ?
H2A N2 H2B 120.0 . . ?
N1 C27 C28 121.2(9) . . ?
N1 C27 H27 119.4 . . ?
C28 C27 H27 119.4 . . ?
C29 C28 C27 118.4(10) . . ?
C29 C28 H28 120.8 . . ?
C27 C28 H28 120.8 . . ?
C28 C29 C30 120.6(10) . . ?
C28 C29 C32 124.2(9) . . ?
C30 C29 C32 115.1(9) . . ?
C31 C30 C29 117.8(9) . . ?
C31 C30 H30 121.1 . . ?
C29 C30 H30 121.1 . . ?
N1 C31 C30 122.0(10) . . ?
N1 C31 H31 119.0 . . ?
C30 C31 H31 119.0 . . ?
O7 C32 N2 124.0(10) . . ?
O7 C32 C29 120.9(9) . . ?
N2 C32 C29 115.0(9) . . ?

loop_
_geom_bond_atom_site_label_1
_geom_bond_atom_site_label_2
_geom_bond_distance
_geom_bond_site_symmetry_2
_geom_bond_publ_flag
F1 C12 1.309(16) . ?
F1A C8 1.323(16) . ?
F3 C21 1.334(12) . ?
F3A C25 1.35(4) . ?
F2 C10 1.345(14) . ?
O1 C13 1.311(12) . ?
O1 H1 0.8191 . ?
O2 C13 1.234(13) . ?
O3 C2 1.349(12) . ?
O3 H3 0.8220 . ?
C1 C6 1.396(14) . ?
C1 C2 1.407(13) . ?
C1 C13 1.488(13) . ?
C2 C3 1.379(13) . ?
C3 C4 1.388(14) . ?
C3 H3A 0.9300 . ?
C4 C5 1.385(13) . ?
C4 H4 0.9300 . ?
C5 C6 1.363(13) . ?
C5 C7 1.514(15) . ?
C6 H6 0.9300 . ?
C7 C8 1.352(14) . ?
C7 C12 1.391(14) . ?
C8 C9 1.375(16) . ?
C8 H8 0.9300 . ?
C9 C10 1.417(17) . ?
C9 H9A 0.9300 . ?
C10 C11 1.361(16) . ?
C11 C12 1.373(15) . ?
C11 H11 0.9300 . ?
C12 H12 0.9300 . ?
F4 C23 1.341(13) . ?
O4 C26 1.264(11) . ?
O4 H4A 0.8200 . ?
O5 C26 1.256(12) . ?
O6 C15 1.350(12) . ?
O6 H6A 0.8199 . ?
C14 C19 1.384(14) . ?
C14 C15 1.420(13) . ?
C14 C26 1.495(14) . ?
C15 C16 1.396(13) . ?
C16 C17 1.391(14) . ?
C16 H16 0.9300 . ?
C17 C18 1.404(13) . ?
C17 H17 0.9300 . ?
C18 C19 1.409(13) . ?
C18 C20 1.472(14) . ?
C19 H19 0.9300 . ?
C20 C25 1.365(14) . ?
C20 C21 1.397(15) . ?
C21 C22 1.389(15) . ?
C21 H21 0.9300 . ?
C22 C23 1.386(16) . ?
C22 H22 0.9300 . ?
C23 C24 1.380(16) . ?
C24 C25 1.376(15) . ?
C24 H24 0.9300 . ?
C25 H25 0.9300 . ?
O7 C32 1.211(11) . ?
N1 C31 1.331(12) . ?
N1 C27 1.354(13) . ?
N2 C32 1.353(13) . ?
N2 H2A 0.8600 . ?
N2 H2B 0.8599 . ?
C27 C28 1.405(15) . ?
C27 H27 0.9300 . ?
C28 C29 1.370(13) . ?
C28 H28 0.9300 . ?
C29 C30 1.398(13) . ?
C29 C32 1.517(14) . ?
C30 C31 1.397(15) . ?
C30 H30 0.9300 . ?
C31 H31 0.9300 . ?

loop_
_geom_torsion_atom_site_label_1
_geom_torsion_atom_site_label_2
_geom_torsion_atom_site_label_3
_geom_torsion_atom_site_label_4
_geom_torsion
_geom_torsion_site_symmetry_1
_geom_torsion_site_symmetry_2
_geom_torsion_site_symmetry_3
_geom_torsion_site_symmetry_4
_geom_torsion_publ_flag
C6 C1 C2 O3 -178.7(9) . . . . ?
C13 C1 C2 O3 3.3(14) . . . . ?
C6 C1 C2 C3 -0.2(14) . . . . ?
C13 C1 C2 C3 -178.2(9) . . . . ?
O3 C2 C3 C4 178.2(9) . . . . ?
C1 C2 C3 C4 -0.4(14) . . . . ?
C2 C3 C4 C5 -1.7(14) . . . . ?
C3 C4 C5 C6 4.3(14) . . . . ?
C3 C4 C5 C7 -177.2(9) . . . . ?
C4 C5 C6 C1 -5.0(15) . . . . ?
C7 C5 C6 C1 176.6(9) . . . . ?
C2 C1 C6 C5 2.9(14) . . . . ?
C13 C1 C6 C5 -179.1(9) . . . . ?
C6 C5 C7 C8 -137.3(11) . . . . ?
C4 C5 C7 C8 44.2(14) . . . . ?
C6 C5 C7 C12 39.5(14) . . . . ?
C4 C5 C7 C12 -139.0(10) . . . . ?
C12 C7 C8 F1A -178.0(12) . . . . ?
C5 C7 C8 F1A -1.1(18) . . . . ?
C12 C7 C8 C9 4.3(16) . . . . ?
C5 C7 C8 C9 -178.7(10) . . . . ?
F1A C8 C9 C10 176.9(11) . . . . ?
C7 C8 C9 C10 -5.2(18) . . . . ?
C8 C9 C10 F2 179.5(10) . . . . ?
C8 C9 C10 C11 4.4(17) . . . . ?
F2 C10 C11 C12 -177.9(10) . . . . ?
C9 C10 C11 C12 -3.0(17) . . . . ?
C10 C11 C12 F1 -179.5(11) . . . . ?
C10 C11 C12 C7 2.0(16) . . . . ?
C8 C7 C12 F1 179.1(11) . . . . ?
C5 C7 C12 F1 2.1(16) . . . . ?
C8 C7 C12 C11 -2.6(15) . . . . ?
C5 C7 C12 C11 -179.5(9) . . . . ?
C6 C1 C13 O2 178.9(9) . . . . ?
C2 C1 C13 O2 -3.1(14) . . . . ?
C6 C1 C13 O1 -0.3(13) . . . . ?
C2 C1 C13 O1 177.6(9) . . . . ?
C19 C14 C15 O6 -179.6(9) . . . . ?
C26 C14 C15 O6 -0.8(14) . . . . ?
C19 C14 C15 C16 1.2(14) . . . . ?
C26 C14 C15 C16 179.9(9) . . . . ?
O6 C15 C16 C17 179.5(9) . . . . ?
C14 C15 C16 C17 -1.3(15) . . . . ?
C15 C16 C17 C18 0.7(15) . . . . ?
C16 C17 C18 C19 0.0(14) . . . . ?
C16 C17 C18 C20 178.4(9) . . . . ?
C15 C14 C19 C18 -0.5(14) . . . . ?
C26 C14 C19 C18 -179.2(9) . . . . ?
C17 C18 C19 C14 -0.1(14) . . . . ?
C20 C18 C19 C14 -178.5(9) . . . . ?
C17 C18 C20 C25 137.7(10) . . . . ?
C19 C18 C20 C25 -43.9(14) . . . . ?
C17 C18 C20 C21 -43.4(14) . . . . ?
C19 C18 C20 C21 135.0(10) . . . . ?
C25 C20 C21 F3 -179.9(9) . . . . ?
C18 C20 C21 F3 1.1(16) . . . . ?
C25 C20 C21 C22 -0.7(16) . . . . ?
C18 C20 C21 C22 -179.7(10) . . . . ?
F3 C21 C22 C23 -179.0(10) . . . . ?
C20 C21 C22 C23 1.9(17) . . . . ?
C21 C22 C23 F4 178.5(10) . . . . ?
C21 C22 C23 C24 -2.2(18) . . . . ?
F4 C23 C24 C25 -179.3(10) . . . . ?
C22 C23 C24 C25 1.3(17) . . . . ?
C21 C20 C25 F3A 175.6(18) . . . . ?
C18 C20 C25 F3A -5(2) . . . . ?
C21 C20 C25 C24 -0.3(16) . . . . ?
C18 C20 C25 C24 178.8(10) . . . . ?
C23 C24 C25 F3A -176.0(18) . . . . ?
C23 C24 C25 C20 0.0(17) . . . . ?
C19 C14 C26 O5 -178.1(9) . . . . ?
C15 C14 C26 O5 3.2(13) . . . . ?
C19 C14 C26 O4 0.0(14) . . . . ?
C15 C14 C26 O4 -178.7(9) . . . . ?
C31 N1 C27 C28 1.1(16) . . . . ?
N1 C27 C28 C29 -0.8(16) . . . . ?
C27 C28 C29 C30 0.9(15) . . . . ?
C27 C28 C29 C32 -175.2(9) . . . . ?
C28 C29 C30 C31 -1.1(15) . . . . ?
C32 C29 C30 C31 175.2(9) . . . . ?
C27 N1 C31 C30 -1.4(16) . . . . ?
C29 C30 C31 N1 1.4(15) . . . . ?
C28 C29 C32 O7 159.2(10) . . . . ?
C30 C29 C32 O7 -17.0(14) . . . . ?
C28 C29 C32 N2 -22.1(14) . . . . ?
C30 C29 C32 N2 161.7(9) . . . . ?
